data_7128740
loop_
_publ_author_name
'Liu, Dan'
'Shi, Bin'
'Jiang, Hao'
'Cheng, Ying'
'Xiao, Wen-Jing'
'Lu, Liang-Qiu'

_publ_section_title
;
 Synthesis of hydroindoles via desymmetric [3+2] cycloadditions of
 para-quinamines with photogenerated ketenes.
;
_journal_issue 68
_journal_name_full 'Chemical communications (Cambridge, England)'
_journal_page_first 8496
_journal_page_last 8499
_journal_paper_doi 10.1039/d1cc03352b
_journal_volume 57
_journal_year 2021
_chemical_formula_moiety 'C28 H25 N O4 S'
_chemical_formula_sum 'C28 H25 N O4 S'
_chemical_formula_weight 471.55
_space_group_crystal_system triclinic
_space_group_IT_number 2
_space_group_name_Hall '-P 1'
_space_group_name_H-M_alt 'P -1'
_atom_sites_solution_hydrogens geom
_atom_sites_solution_primary direct
_audit_creation_date 2020-10-14
_audit_creation_method
; 
Olex2 1.2 
(compiled 2018.05.29 svn.r3508 for OlexSys, GUI svn.r5506) 
;
_audit_update_record
;
2021-02-07 deposited with the CCDC.	2021-07-27 downloaded from the CCDC.
;
_cell_angle_alpha 99.428(2)
_cell_angle_beta 91.220(2)
_cell_angle_gamma 90.737(2)
_cell_formula_units_Z 2
_cell_length_a 9.5627(12)
_cell_length_b 9.8690(13)
_cell_length_c 12.5518(16)
_cell_measurement_reflns_used 3162
_cell_measurement_temperature 296(2)
_cell_measurement_theta_max 31.80
_cell_measurement_theta_min 2.44
_cell_volume 1168.1(3)
_computing_cell_refinement 'SAINT v7.68A (Bruker, 2009)'
_computing_data_collection 'Bruker APEX2'
_computing_data_reduction 'SAINT v7.68A (Bruker, 2009)'
_computing_molecular_graphics 'Olex2 (Dolomanov et al., 2009)'
_computing_publication_material 'Olex2 (Dolomanov et al., 2009)'
_computing_structure_refinement 'XL (Sheldrick, 2008)'
_computing_structure_solution 'XS (Sheldrick, 2008)'
_diffrn_ambient_temperature 296(2)
_diffrn_measured_fraction_theta_full 0.997
_diffrn_measured_fraction_theta_max 0.997
_diffrn_measurement_device_type 'Bruker APEX-II CCD'
_diffrn_measurement_method '\f and \w scans'
_diffrn_radiation_monochromator graphite
_diffrn_radiation_type MoK\a
_diffrn_radiation_wavelength 0.71073
_diffrn_reflns_av_R_equivalents 0.0764
_diffrn_reflns_av_unetI/netI 0.0725
_diffrn_reflns_Laue_measured_fraction_full 0.997
_diffrn_reflns_Laue_measured_fraction_max 0.997
_diffrn_reflns_limit_h_max 11
_diffrn_reflns_limit_h_min -10
_diffrn_reflns_limit_k_max 12
_diffrn_reflns_limit_k_min -12
_diffrn_reflns_limit_l_max 15
_diffrn_reflns_limit_l_min -14
_diffrn_reflns_number 9199
_diffrn_reflns_point_group_measured_fraction_full 0.997
_diffrn_reflns_point_group_measured_fraction_max 0.997
_diffrn_reflns_theta_full 25.242
_diffrn_reflns_theta_max 25.998
_diffrn_reflns_theta_min 1.645
_diffrn_standards_number 0
_exptl_absorpt_coefficient_mu 0.174
_exptl_absorpt_correction_type none
_exptl_crystal_colour colourless
_exptl_crystal_colour_primary colourless
_exptl_crystal_density_diffrn 1.341
_exptl_crystal_description block
_exptl_crystal_F_000 496
_exptl_crystal_size_max 0.2
_exptl_crystal_size_mid 0.1
_exptl_crystal_size_min 0.1
_refine_diff_density_max 0.326
_refine_diff_density_min -0.498
_refine_diff_density_rms 0.081
_refine_ls_extinction_method none
_refine_ls_goodness_of_fit_ref 1.063
_refine_ls_hydrogen_treatment constr
_refine_ls_matrix_type full
_refine_ls_number_parameters 309
_refine_ls_number_reflns 4575
_refine_ls_number_restraints 0
_refine_ls_restrained_S_all 1.063
_refine_ls_R_factor_all 0.0728
_refine_ls_R_factor_gt 0.0471
_refine_ls_shift/su_max 0.000
_refine_ls_shift/su_mean 0.000
_refine_ls_structure_factor_coef Fsqd
_refine_ls_weighting_details 'w=1/[\s^2^(Fo^2^)+(0.0903P)^2^] where P=(Fo^2^+2Fc^2^)/3'
_refine_ls_weighting_scheme calc
_refine_ls_wR_factor_gt 0.1229
_refine_ls_wR_factor_ref 0.1575
_reflns_Friedel_coverage 0.000
_reflns_number_gt 3298
_reflns_number_total 4575
_reflns_threshold_expression 'I > 2\s(I)'
_cod_data_source_file d1cc03352b2.cif
_cod_data_source_block mo_200929b_0m
_cod_depositor_comments 'Adding full bibliography for 7128740.cif.'
_cod_database_code 7128740
_shelx_shelxl_version_number 2014/7
_shelx_space_group_comment
; 
The symmetry employed for this shelxl refinement is uniquely defined 
by the following loop, which should always be used as a source of 
symmetry information in preference to the above space-group names. 
They are only intended as comments. 
;
_shelx_estimated_absorpt_t_max 0.983
_shelx_estimated_absorpt_t_min 0.966
_olex2_refinement_description
; 
1. Fixed Uiso 
 At 1.2 times of: 
  All C(H) groups, All C(H,H) groups 
 At 1.5 times of: 
  All C(H,H,H) groups 
2.a Ternary CH refined with riding coordinates: 
 C10(H10) 
2.b Secondary CH2 refined with riding coordinates: 
 C15(H15A,H15B) 
2.c Aromatic/amide H refined with riding coordinates: 
 C2(H2), C3(H3), C5(H5), C6(H6), C12(H12), C13(H13), C17(H17), C18(H18), 
 C19(H19), C20(H20), C21(H21), C24(H24), C25(H25), C26(H26), C27(H27), C28(H28) 
2.d Idealised Me refined as rotating group: 
 C7(H7A,H7B,H7C), C22(H22A,H22B,H22C) 
;
_olex2_submission_special_instructions 'No special instructions were received'

loop_
_space_group_symop_operation_xyz
'x, y, z'
'-x, -y, -z'

loop_
_atom_site_label
_atom_site_type_symbol
_atom_site_fract_x
_atom_site_fract_y
_atom_site_fract_z
_atom_site_U_iso_or_equiv
_atom_site_adp_type
_atom_site_occupancy
_atom_site_site_symmetry_order
_atom_site_calc_flag
_atom_site_refinement_flags_posn
_atom_site_refinement_flags_adp
_atom_site_refinement_flags_occupancy
_atom_site_disorder_assembly
_atom_site_disorder_group
C1 C -0.1854(2) 0.2725(3) 0.76789(19) 0.0355(5) Uani 1 1 d . . . . .
C2 C -0.2412(3) 0.2555(3) 0.6638(2) 0.0454(6) Uani 1 1 d . . . . .
H2 H -0.2417 0.1699 0.6199 0.054 Uiso 1 1 calc R . . . .
C3 C -0.2959(3) 0.3677(3) 0.6264(2) 0.0549(7) Uani 1 1 d . . . . .
H3 H -0.3331 0.3567 0.5564 0.066 Uiso 1 1 calc R . . . .
C4 C -0.2974(3) 0.4964(3) 0.6900(2) 0.0541(7) Uani 1 1 d . . . . .
C5 C -0.2459(3) 0.5093(3) 0.7957(2) 0.0486(7) Uani 1 1 d . . . . .
H5 H -0.2495 0.5939 0.8408 0.058 Uiso 1 1 calc R . . . .
C6 C -0.1892(2) 0.3982(3) 0.8349(2) 0.0405(6) Uani 1 1 d . . . . .
H6 H -0.1542 0.4080 0.9055 0.049 Uiso 1 1 calc R . . . .
C7 C -0.3546(5) 0.6178(4) 0.6460(3) 0.0936(13) Uani 1 1 d . . . . .
H7A H -0.3565 0.5986 0.5685 0.140 Uiso 1 1 calc GR . . . .
H7B H -0.2960 0.6970 0.6703 0.140 Uiso 1 1 calc GR . . . .
H7C H -0.4477 0.6352 0.6713 0.140 Uiso 1 1 calc GR . . . .
C8 C 0.1369(3) 0.2380(2) 0.86444(18) 0.0353(5) Uani 1 1 d . . . . .
C9 C 0.2893(2) 0.2222(2) 0.83338(18) 0.0316(5) Uani 1 1 d . . . . .
C10 C 0.2913(2) 0.0769(2) 0.76495(17) 0.0297(5) Uani 1 1 d . . . . .
H10 H 0.3130 0.0131 0.8150 0.036 Uiso 1 1 calc R . . . .
C11 C 0.1399(2) 0.0414(2) 0.72124(16) 0.0292(5) Uani 1 1 d . . . . .
C12 C 0.1123(3) 0.0829(2) 0.61137(18) 0.0351(5) Uani 1 1 d . . . . .
H12 H 0.0197 0.0868 0.5880 0.042 Uiso 1 1 calc R . . . .
C13 C 0.2111(3) 0.1137(3) 0.54677(19) 0.0422(6) Uani 1 1 d . . . . .
H13 H 0.1847 0.1376 0.4807 0.051 Uiso 1 1 calc R . . . .
C14 C 0.3610(3) 0.1117(2) 0.57515(19) 0.0404(6) Uani 1 1 d . . . . .
C15 C 0.3991(2) 0.0524(3) 0.67553(18) 0.0369(6) Uani 1 1 d . . . . .
H15A H 0.4882 0.0922 0.7043 0.044 Uiso 1 1 calc R . . . .
H15B H 0.4115 -0.0457 0.6553 0.044 Uiso 1 1 calc R . . . .
C16 C 0.3805(2) 0.2267(2) 0.93577(18) 0.0316(5) Uani 1 1 d . . . . .
C17 C 0.5012(3) 0.3061(3) 0.9545(2) 0.0422(6) Uani 1 1 d . . . . .
H17 H 0.5273 0.3622 0.9053 0.051 Uiso 1 1 calc R . . . .
C18 C 0.5838(3) 0.3026(3) 1.0460(2) 0.0508(7) Uani 1 1 d . . . . .
H18 H 0.6656 0.3555 1.0568 0.061 Uiso 1 1 calc R . . . .
C19 C 0.5471(3) 0.2228(3) 1.1210(2) 0.0506(7) Uani 1 1 d . . . . .
H19 H 0.6034 0.2207 1.1820 0.061 Uiso 1 1 calc R . . . .
C20 C 0.4246(3) 0.1454(3) 1.1039(2) 0.0515(7) Uani 1 1 d . . . . .
H20 H 0.3970 0.0922 1.1547 0.062 Uiso 1 1 calc R . . . .
C21 C 0.3437(3) 0.1466(3) 1.0126(2) 0.0439(6) Uani 1 1 d . . . . .
H21 H 0.2625 0.0927 1.0018 0.053 Uiso 1 1 calc R . . . .
C22 C 0.3222(3) 0.3398(3) 0.7714(2) 0.0464(7) Uani 1 1 d . . . . .
H22A H 0.2608 0.3331 0.7092 0.070 Uiso 1 1 calc GR . . . .
H22B H 0.4175 0.3338 0.7486 0.070 Uiso 1 1 calc GR . . . .
H22C H 0.3090 0.4262 0.8175 0.070 Uiso 1 1 calc GR . . . .
C23 C 0.1084(2) -0.1111(2) 0.71962(18) 0.0316(5) Uani 1 1 d . . . . .
C24 C 0.1163(3) -0.2032(3) 0.6254(2) 0.0480(7) Uani 1 1 d . . . . .
H24 H 0.1357 -0.1721 0.5612 0.058 Uiso 1 1 calc R . . . .
C25 C 0.0950(4) -0.3443(3) 0.6256(3) 0.0605(8) Uani 1 1 d . . . . .
H25 H 0.0984 -0.4061 0.5613 0.073 Uiso 1 1 calc R . . . .
C26 C 0.0695(3) -0.3909(3) 0.7199(3) 0.0547(8) Uani 1 1 d . . . . .
H26 H 0.0564 -0.4844 0.7200 0.066 Uiso 1 1 calc R . . . .
C27 C 0.0630(3) -0.2991(3) 0.8153(2) 0.0473(7) Uani 1 1 d . . . . .
H27 H 0.0451 -0.3307 0.8796 0.057 Uiso 1 1 calc R . . . .
C28 C 0.0830(3) -0.1606(3) 0.8151(2) 0.0390(6) Uani 1 1 d . . . . .
H28 H 0.0794 -0.0993 0.8797 0.047 Uiso 1 1 calc R . . . .
N1 N 0.0565(2) 0.1331(2) 0.80258(15) 0.0328(4) Uani 1 1 d . . . . .
O1 O -0.14612(19) 0.1318(2) 0.92439(14) 0.0477(5) Uani 1 1 d . . . . .
O2 O -0.16296(18) 0.00824(18) 0.73637(15) 0.0464(5) Uani 1 1 d . . . . .
O3 O 0.08982(19) 0.3288(2) 0.92899(15) 0.0519(5) Uani 1 1 d . . . . .
O4 O 0.4499(2) 0.1521(2) 0.51925(15) 0.0578(5) Uani 1 1 d . . . . .
S1 S -0.11929(6) 0.12528(6) 0.81301(5) 0.0357(2) Uani 1 1 d . . . . .

loop_
_atom_site_aniso_label
_atom_site_aniso_U_11
_atom_site_aniso_U_22
_atom_site_aniso_U_33
_atom_site_aniso_U_23
_atom_site_aniso_U_13
_atom_site_aniso_U_12
C1 0.0255(12) 0.0458(14) 0.0366(13) 0.0101(11) 0.0056(9) -0.0005(10)
C2 0.0420(15) 0.0554(17) 0.0383(14) 0.0063(12) -0.0004(11) 0.0035(13)
C3 0.0535(18) 0.074(2) 0.0411(15) 0.0186(14) 0.0034(13) 0.0131(15)
C4 0.0524(18) 0.0606(19) 0.0556(18) 0.0253(15) 0.0145(14) 0.0125(14)
C5 0.0439(15) 0.0440(15) 0.0591(17) 0.0115(13) 0.0077(13) 0.0026(12)
C6 0.0324(13) 0.0486(15) 0.0411(14) 0.0090(11) 0.0022(11) -0.0002(11)
C7 0.124(4) 0.081(3) 0.088(3) 0.045(2) 0.015(3) 0.040(2)
C8 0.0330(13) 0.0395(13) 0.0312(12) -0.0005(10) -0.0028(10) 0.0003(10)
C9 0.0307(12) 0.0334(12) 0.0300(11) 0.0036(9) 0.0000(9) -0.0010(10)
C10 0.0297(12) 0.0323(12) 0.0271(11) 0.0050(9) 0.0011(9) 0.0004(9)
C11 0.0289(12) 0.0341(12) 0.0244(11) 0.0046(9) 0.0009(9) 0.0010(9)
C12 0.0384(13) 0.0384(13) 0.0286(12) 0.0069(10) -0.0065(10) 0.0005(10)
C13 0.0554(17) 0.0444(14) 0.0287(12) 0.0122(11) 0.0001(11) -0.0019(12)
C14 0.0498(16) 0.0364(13) 0.0347(13) 0.0031(10) 0.0135(11) -0.0008(11)
C15 0.0328(13) 0.0406(13) 0.0370(13) 0.0047(10) 0.0063(10) 0.0042(10)
C16 0.0270(12) 0.0313(12) 0.0343(12) -0.0006(9) -0.0007(9) 0.0018(9)
C17 0.0336(13) 0.0460(15) 0.0449(14) 0.0017(11) 0.0017(11) -0.0079(11)
C18 0.0329(14) 0.0580(17) 0.0564(17) -0.0043(14) -0.0063(12) -0.0069(13)
C19 0.0450(16) 0.0556(17) 0.0463(16) -0.0049(13) -0.0148(13) 0.0117(13)
C20 0.0571(18) 0.0554(17) 0.0432(15) 0.0135(13) -0.0087(13) -0.0005(14)
C21 0.0435(15) 0.0463(15) 0.0416(14) 0.0076(11) -0.0066(11) -0.0115(12)
C22 0.0602(18) 0.0350(13) 0.0444(15) 0.0085(11) -0.0006(13) -0.0035(12)
C23 0.0284(12) 0.0352(12) 0.0311(12) 0.0059(9) -0.0022(9) -0.0018(10)
C24 0.0624(18) 0.0418(15) 0.0388(14) 0.0032(11) 0.0084(12) -0.0071(13)
C25 0.078(2) 0.0375(15) 0.0617(19) -0.0060(13) 0.0157(16) -0.0071(15)
C26 0.0509(17) 0.0349(14) 0.080(2) 0.0138(14) 0.0080(15) -0.0040(12)
C27 0.0423(15) 0.0489(16) 0.0552(17) 0.0221(13) -0.0012(12) -0.0055(12)
C28 0.0407(14) 0.0417(14) 0.0358(13) 0.0104(10) -0.0017(10) -0.0041(11)
N1 0.0304(10) 0.0376(11) 0.0287(10) 0.0001(8) 0.0014(8) -0.0015(8)
O1 0.0433(10) 0.0653(12) 0.0393(10) 0.0212(9) 0.0102(8) 0.0076(9)
O2 0.0373(10) 0.0435(10) 0.0564(11) 0.0035(8) -0.0025(8) -0.0082(8)
O3 0.0415(10) 0.0551(12) 0.0502(11) -0.0179(9) -0.0019(8) 0.0100(9)
O4 0.0619(13) 0.0621(13) 0.0526(12) 0.0164(10) 0.0241(10) -0.0044(10)
S1 0.0290(3) 0.0432(4) 0.0360(3) 0.0099(3) 0.0028(2) -0.0018(3)

loop_
_atom_type_symbol
_atom_type_description
_atom_type_scat_dispersion_real
_atom_type_scat_dispersion_imag
_atom_type_scat_source
C C 0.0033 0.0016 'International Tables Vol C Tables 4.2.6.8 and 6.1.1.4'
H H 0.0000 0.0000 'International Tables Vol C Tables 4.2.6.8 and 6.1.1.4'
N N 0.0061 0.0033 'International Tables Vol C Tables 4.2.6.8 and 6.1.1.4'
O O 0.0106 0.0060 'International Tables Vol C Tables 4.2.6.8 and 6.1.1.4'
S S 0.1246 0.1234 'International Tables Vol C Tables 4.2.6.8 and 6.1.1.4'

loop_
_geom_angle_atom_site_label_1
_geom_angle_atom_site_label_2
_geom_angle_atom_site_label_3
_geom_angle
_geom_angle_site_symmetry_1
_geom_angle_site_symmetry_3
_geom_angle_publ_flag
C2 C1 S1 117.1(2) . . ?
C6 C1 C2 121.0(2) . . ?
C6 C1 S1 121.82(19) . . ?
C1 C2 H2 120.6 . . ?
C3 C2 C1 118.8(3) . . ?
C3 C2 H2 120.6 . . ?
C2 C3 H3 119.0 . . ?
C2 C3 C4 122.0(3) . . ?
C4 C3 H3 119.0 . . ?
C3 C4 C5 118.0(3) . . ?
C3 C4 C7 120.8(3) . . ?
C5 C4 C7 121.2(3) . . ?
C4 C5 H5 119.5 . . ?
C6 C5 C4 121.0(3) . . ?
C6 C5 H5 119.5 . . ?
C1 C6 C5 119.2(2) . . ?
C1 C6 H6 120.4 . . ?
C5 C6 H6 120.4 . . ?
C4 C7 H7A 109.5 . . ?
C4 C7 H7B 109.5 . . ?
C4 C7 H7C 109.5 . . ?
H7A C7 H7B 109.5 . . ?
H7A C7 H7C 109.5 . . ?
H7B C7 H7C 109.5 . . ?
N1 C8 C9 109.41(19) . . ?
O3 C8 C9 126.2(2) . . ?
O3 C8 N1 124.4(2) . . ?
C8 C9 C10 102.93(17) . . ?
C8 C9 C16 109.24(18) . . ?
C8 C9 C22 106.0(2) . . ?
C16 C9 C10 110.03(19) . . ?
C16 C9 C22 113.07(19) . . ?
C22 C9 C10 114.90(19) . . ?
C9 C10 H10 106.6 . . ?
C9 C10 C11 107.34(18) . . ?
C11 C10 H10 106.6 . . ?
C15 C10 C9 116.83(18) . . ?
C15 C10 H10 106.6 . . ?
C15 C10 C11 112.27(18) . . ?
C12 C11 C10 112.79(18) . . ?
C12 C11 C23 111.73(18) . . ?
C23 C11 C10 109.83(18) . . ?
N1 C11 C10 101.21(16) . . ?
N1 C11 C12 107.89(19) . . ?
N1 C11 C23 112.98(17) . . ?
C11 C12 H12 117.8 . . ?
C13 C12 C11 124.4(2) . . ?
C13 C12 H12 117.8 . . ?
C12 C13 H13 118.6 . . ?
C12 C13 C14 122.7(2) . . ?
C14 C13 H13 118.6 . . ?
C13 C14 C15 116.5(2) . . ?
O4 C14 C13 121.8(2) . . ?
O4 C14 C15 121.7(3) . . ?
C10 C15 H15A 108.6 . . ?
C10 C15 H15B 108.6 . . ?
C14 C15 C10 114.6(2) . . ?
C14 C15 H15A 108.6 . . ?
C14 C15 H15B 108.6 . . ?
H15A C15 H15B 107.6 . . ?
C17 C16 C9 122.3(2) . . ?
C17 C16 C21 117.9(2) . . ?
C21 C16 C9 119.75(19) . . ?
C16 C17 H17 119.8 . . ?
C16 C17 C18 120.4(2) . . ?
C18 C17 H17 119.8 . . ?
C17 C18 H18 119.4 . . ?
C19 C18 C17 121.3(2) . . ?
C19 C18 H18 119.4 . . ?
C18 C19 H19 120.7 . . ?
C18 C19 C20 118.6(3) . . ?
C20 C19 H19 120.7 . . ?
C19 C20 H20 119.8 . . ?
C21 C20 C19 120.4(3) . . ?
C21 C20 H20 119.8 . . ?
C16 C21 H21 119.3 . . ?
C20 C21 C16 121.4(2) . . ?
C20 C21 H21 119.3 . . ?
C9 C22 H22A 109.5 . . ?
C9 C22 H22B 109.5 . . ?
C9 C22 H22C 109.5 . . ?
H22A C22 H22B 109.5 . . ?
H22A C22 H22C 109.5 . . ?
H22B C22 H22C 109.5 . . ?
C24 C23 C11 120.5(2) . . ?
C24 C23 C28 118.8(2) . . ?
C28 C23 C11 120.5(2) . . ?
C23 C24 H24 119.9 . . ?
C23 C24 C25 120.3(2) . . ?
C25 C24 H24 119.9 . . ?
C24 C25 H25 119.9 . . ?
C26 C25 C24 120.1(3) . . ?
C26 C25 H25 119.9 . . ?
C25 C26 H26 120.0 . . ?
C25 C26 C27 120.0(2) . . ?
C27 C26 H26 120.0 . . ?
C26 C27 H27 120.0 . . ?
C28 C27 C26 119.9(3) . . ?
C28 C27 H27 120.0 . . ?
C23 C28 H28 119.5 . . ?
C27 C28 C23 120.9(2) . . ?
C27 C28 H28 119.5 . . ?
C8 N1 C11 113.21(18) . . ?
C8 N1 S1 121.46(16) . . ?
C11 N1 S1 125.04(14) . . ?
N1 S1 C1 106.58(10) . . ?
O1 S1 C1 109.66(11) . . ?
O1 S1 N1 106.42(10) . . ?
O1 S1 O2 120.69(11) . . ?
O2 S1 C1 107.73(12) . . ?
O2 S1 N1 104.86(10) . . ?

loop_
_geom_bond_atom_site_label_1
_geom_bond_atom_site_label_2
_geom_bond_distance
_geom_bond_site_symmetry_2
_geom_bond_publ_flag
C1 C2 1.385(3) . ?
C1 C6 1.381(4) . ?
C1 S1 1.764(3) . ?
C2 H2 0.9300 . ?
C2 C3 1.376(4) . ?
C3 H3 0.9300 . ?
C3 C4 1.385(4) . ?
C4 C5 1.392(4) . ?
C4 C7 1.503(4) . ?
C5 H5 0.9300 . ?
C5 C6 1.385(4) . ?
C6 H6 0.9300 . ?
C7 H7A 0.9600 . ?
C7 H7B 0.9600 . ?
C7 H7C 0.9600 . ?
C8 C9 1.520(3) . ?
C8 N1 1.398(3) . ?
C8 O3 1.204(3) . ?
C9 C10 1.547(3) . ?
C9 C16 1.532(3) . ?
C9 C22 1.533(3) . ?
C10 H10 0.9800 . ?
C10 C11 1.552(3) . ?
C10 C15 1.533(3) . ?
C11 C12 1.520(3) . ?
C11 C23 1.528(3) . ?
C11 N1 1.500(3) . ?
C12 H12 0.9300 . ?
C12 C13 1.323(3) . ?
C13 H13 0.9300 . ?
C13 C14 1.470(4) . ?
C14 C15 1.513(4) . ?
C14 O4 1.218(3) . ?
C15 H15A 0.9700 . ?
C15 H15B 0.9700 . ?
C16 C17 1.381(3) . ?
C16 C21 1.391(3) . ?
C17 H17 0.9300 . ?
C17 C18 1.386(4) . ?
C18 H18 0.9300 . ?
C18 C19 1.370(4) . ?
C19 H19 0.9300 . ?
C19 C20 1.384(4) . ?
C20 H20 0.9300 . ?
C20 C21 1.371(4) . ?
C21 H21 0.9300 . ?
C22 H22A 0.9600 . ?
C22 H22B 0.9600 . ?
C22 H22C 0.9600 . ?
C23 C24 1.372(3) . ?
C23 C28 1.391(3) . ?
C24 H24 0.9300 . ?
C24 C25 1.405(4) . ?
C25 H25 0.9300 . ?
C25 C26 1.364(4) . ?
C26 H26 0.9300 . ?
C26 C27 1.381(4) . ?
C27 H27 0.9300 . ?
C27 C28 1.378(4) . ?
C28 H28 0.9300 . ?
N1 S1 1.6906(19) . ?
O1 S1 1.4179(17) . ?
O2 S1 1.4284(18) . ?

loop_
_geom_torsion_atom_site_label_1
_geom_torsion_atom_site_label_2
_geom_torsion_atom_site_label_3
_geom_torsion_atom_site_label_4
_geom_torsion
_geom_torsion_site_symmetry_1
_geom_torsion_site_symmetry_2
_geom_torsion_site_symmetry_3
_geom_torsion_site_symmetry_4
_geom_torsion_publ_flag
C1 C2 C3 C4 -0.3(4) . . . . ?
C2 C1 C6 C5 -2.0(4) . . . . ?
C2 C1 S1 N1 100.7(2) . . . . ?
C2 C1 S1 O1 -144.47(19) . . . . ?
C2 C1 S1 O2 -11.4(2) . . . . ?
C2 C3 C4 C5 -2.3(4) . . . . ?
C2 C3 C4 C7 178.4(3) . . . . ?
C3 C4 C5 C6 2.7(4) . . . . ?
C4 C5 C6 C1 -0.7(4) . . . . ?
C6 C1 C2 C3 2.5(4) . . . . ?
C6 C1 S1 N1 -82.9(2) . . . . ?
C6 C1 S1 O1 31.9(2) . . . . ?
C6 C1 S1 O2 165.01(19) . . . . ?
C7 C4 C5 C6 -178.0(3) . . . . ?
C8 C9 C10 C11 22.6(2) . . . . ?
C8 C9 C10 C15 149.7(2) . . . . ?
C8 C9 C16 C17 -133.1(2) . . . . ?
C8 C9 C16 C21 48.2(3) . . . . ?
C8 N1 S1 C1 64.4(2) . . . . ?
C8 N1 S1 O1 -52.6(2) . . . . ?
C8 N1 S1 O2 178.49(18) . . . . ?
C9 C8 N1 C11 -2.9(3) . . . . ?
C9 C8 N1 S1 -177.05(15) . . . . ?
C9 C10 C11 C12 91.2(2) . . . . ?
C9 C10 C11 C23 -143.42(18) . . . . ?
C9 C10 C11 N1 -23.8(2) . . . . ?
C9 C10 C15 C14 -76.9(3) . . . . ?
C9 C16 C17 C18 -177.3(2) . . . . ?
C9 C16 C21 C20 178.4(3) . . . . ?
C10 C9 C16 C17 114.5(2) . . . . ?
C10 C9 C16 C21 -64.1(3) . . . . ?
C10 C11 C12 C13 16.0(3) . . . . ?
C10 C11 C23 C24 -99.7(3) . . . . ?
C10 C11 C23 C28 74.9(3) . . . . ?
C10 C11 N1 C8 16.7(2) . . . . ?
C10 C11 N1 S1 -169.39(15) . . . . ?
C11 C10 C15 C14 47.7(3) . . . . ?
C11 C12 C13 C14 -0.3(4) . . . . ?
C11 C23 C24 C25 176.3(3) . . . . ?
C11 C23 C28 C27 -176.0(2) . . . . ?
C11 N1 S1 C1 -109.02(19) . . . . ?
C11 N1 S1 O1 133.99(18) . . . . ?
C11 N1 S1 O2 5.0(2) . . . . ?
C12 C11 C23 C24 26.3(3) . . . . ?
C12 C11 C23 C28 -159.2(2) . . . . ?
C12 C11 N1 C8 -101.9(2) . . . . ?
C12 C11 N1 S1 72.0(2) . . . . ?
C12 C13 C14 C15 8.6(4) . . . . ?
C12 C13 C14 O4 -173.3(3) . . . . ?
C13 C14 C15 C10 -32.8(3) . . . . ?
C15 C10 C11 C12 -38.5(3) . . . . ?
C15 C10 C11 C23 86.9(2) . . . . ?
C15 C10 C11 N1 -153.48(18) . . . . ?
C16 C9 C10 C11 138.95(18) . . . . ?
C16 C9 C10 C15 -94.0(2) . . . . ?
C16 C17 C18 C19 -1.1(4) . . . . ?
C17 C16 C21 C20 -0.3(4) . . . . ?
C17 C18 C19 C20 -0.3(4) . . . . ?
C18 C19 C20 C21 1.4(5) . . . . ?
C19 C20 C21 C16 -1.1(5) . . . . ?
C21 C16 C17 C18 1.4(4) . . . . ?
C22 C9 C10 C11 -92.1(2) . . . . ?
C22 C9 C10 C15 35.0(3) . . . . ?
C22 C9 C16 C17 -15.4(3) . . . . ?
C22 C9 C16 C21 165.9(2) . . . . ?
C23 C11 C12 C13 -108.4(3) . . . . ?
C23 C11 N1 C8 134.1(2) . . . . ?
C23 C11 N1 S1 -52.0(2) . . . . ?
C23 C24 C25 C26 -1.4(5) . . . . ?
C24 C23 C28 C27 -1.3(4) . . . . ?
C24 C25 C26 C27 0.7(5) . . . . ?
C25 C26 C27 C28 -0.3(4) . . . . ?
C26 C27 C28 C23 0.6(4) . . . . ?
C28 C23 C24 C25 1.7(4) . . . . ?
N1 C8 C9 C10 -12.4(2) . . . . ?
N1 C8 C9 C16 -129.3(2) . . . . ?
N1 C8 C9 C22 108.6(2) . . . . ?
N1 C11 C12 C13 126.9(2) . . . . ?
N1 C11 C23 C24 148.1(2) . . . . ?
N1 C11 C23 C28 -37.3(3) . . . . ?
O3 C8 C9 C10 170.2(2) . . . . ?
O3 C8 C9 C16 53.3(3) . . . . ?
O3 C8 C9 C22 -68.8(3) . . . . ?
O3 C8 N1 C11 174.6(2) . . . . ?
O3 C8 N1 S1 0.4(4) . . . . ?
O4 C14 C15 C10 149.1(2) . . . . ?
S1 C1 C2 C3 178.9(2) . . . . ?
S1 C1 C6 C5 -178.28(18) . . . . ?
